data_7116212
loop_
_publ_author_name
'Son, Jung-Ho'
'Casey, William H.'

_publ_section_title
;
 Reversible capping/uncapping of phosphorous-centered Keggin-type
 polyoxoniobate clusters.
;
_journal_issue 8
_journal_name_full 'Chemical communications (Cambridge, England)'
_journal_page_first 1436
_journal_page_last 1438
_journal_paper_doi 10.1039/c4cc05689b
_journal_volume 51
_journal_year 2015
_chemical_formula_moiety '10(C4 H12 N) H5 P Nb12 O40 30.5(H2 O)'
_chemical_formula_sum 'C40 H52 N10 Nb12 O70 P'
_chemical_formula_weight 2938.80
_chemical_name_common 'tetramethylammonium dodecaniobophosphate'
_chemical_name_systematic
;
 ?
;
_space_group_crystal_system triclinic
_space_group_IT_number 2
_space_group_name_Hall '-P 1'
_space_group_name_H-M_alt 'P -1'
_symmetry_space_group_name_Hall '-P 1'
_symmetry_space_group_name_H-M 'P -1'
_atom_sites_solution_hydrogens geom
_audit_creation_method SHELXL-2013
_cell_angle_alpha 70.1318(18)
_cell_angle_beta 69.2539(18)
_cell_angle_gamma 74.0995(18)
_cell_formula_units_Z 1
_cell_length_a 13.479(2)
_cell_length_b 13.786(2)
_cell_length_c 16.904(2)
_cell_measurement_reflns_used 9944
_cell_measurement_temperature 88(2)
_cell_measurement_theta_max 27.45
_cell_measurement_theta_min 2.34
_cell_volume 2720.2(7)
_computing_cell_refinement 'Bruker SAINT'
_computing_data_collection 'Bruker APEX2'
_computing_data_reduction 'Bruker SAINT'
_computing_molecular_graphics 'Bruker SHELXTL'
_computing_publication_material 'Bruker SHELXTL'
_computing_structure_refinement 'SHELXL-2013 (Sheldrick 2013)'
_computing_structure_solution 'SHELXS-97 (Sheldrick 2008)'
_diffrn_ambient_temperature 88(2)
_diffrn_measured_fraction_theta_full 0.998
_diffrn_measured_fraction_theta_max 0.998
_diffrn_measurement_device_type 'Bruker APEX-II CCD'
_diffrn_measurement_method '\f and \w scans'
_diffrn_radiation_type MoK\a
_diffrn_radiation_wavelength 0.71073
_diffrn_reflns_av_R_equivalents 0.0195
_diffrn_reflns_av_unetI/netI 0.0214
_diffrn_reflns_Laue_measured_fraction_full 0.998
_diffrn_reflns_Laue_measured_fraction_max 0.998
_diffrn_reflns_limit_h_max 16
_diffrn_reflns_limit_h_min -16
_diffrn_reflns_limit_k_max 17
_diffrn_reflns_limit_k_min -17
_diffrn_reflns_limit_l_max 21
_diffrn_reflns_limit_l_min -21
_diffrn_reflns_number 32376
_diffrn_reflns_point_group_measured_fraction_full 0.998
_diffrn_reflns_point_group_measured_fraction_max 0.998
_diffrn_reflns_theta_full 25.242
_diffrn_reflns_theta_max 26.372
_diffrn_reflns_theta_min 2.343
_exptl_absorpt_coefficient_mu 1.328
_exptl_absorpt_correction_T_max 0.7456
_exptl_absorpt_correction_T_min 0.6535
_exptl_absorpt_correction_type multi-scan
_exptl_absorpt_process_details 'SADABS (Bruker, 2003)'
_exptl_crystal_colour colourless
_exptl_crystal_density_diffrn 1.794
_exptl_crystal_description block
_exptl_crystal_F_000 1429
_exptl_crystal_size_max 0.430
_exptl_crystal_size_mid 0.227
_exptl_crystal_size_min 0.136
_refine_diff_density_max 2.554
_refine_diff_density_min -1.745
_refine_diff_density_rms 0.177
_refine_ls_extinction_method none
_refine_ls_goodness_of_fit_ref 1.044
_refine_ls_hydrogen_treatment constr
_refine_ls_matrix_type full
_refine_ls_number_parameters 606
_refine_ls_number_reflns 11113
_refine_ls_number_restraints 0
_refine_ls_restrained_S_all 1.044
_refine_ls_R_factor_all 0.1070
_refine_ls_R_factor_gt 0.0966
_refine_ls_shift/su_max 0.000
_refine_ls_shift/su_mean 0.000
_refine_ls_structure_factor_coef Fsqd
_refine_ls_weighting_details 'w=1/[\s^2^(Fo^2^)+(0.1031P)^2^+34.1113P] where P=(Fo^2^+2Fc^2^)/3'
_refine_ls_weighting_scheme calc
_refine_ls_wR_factor_gt 0.2440
_refine_ls_wR_factor_ref 0.2525
_reflns_Friedel_coverage 0.000
_reflns_number_gt 9520
_reflns_number_total 11113
_reflns_threshold_expression 'I > 2\s(I)'
_cod_data_source_file c4cc05689b2.cif
_cod_data_source_block TMA-PNb12O40
_cod_depositor_comments 'Adding full bibliography for 7116210--7116212.cif.'
_cod_original_cell_volume 2720.1(7)
_cod_database_code 7116212
_shelx_space_group_comment
;
The symmetry employed for this shelxl refinement is uniquely defined
by the following loop, which should always be used as a source of
symmetry information in preference to the above space-group names.
They are only intended as comments.
;
_shelx_estimated_absorpt_t_min 0.599
_shelx_estimated_absorpt_t_max 0.840
_shelxl_version_number 2013-4

loop_
_space_group_symop_operation_xyz
'x, y, z'
'-x, -y, -z'

loop_
_atom_site_label
_atom_site_type_symbol
_atom_site_fract_x
_atom_site_fract_y
_atom_site_fract_z
_atom_site_U_iso_or_equiv
_atom_site_adp_type
_atom_site_occupancy
_atom_site_site_symmetry_order
_atom_site_calc_flag
_atom_site_refinement_flags_posn
_atom_site_refinement_flags_adp
_atom_site_refinement_flags_occupancy
Nb1 Nb 0.46467(9) 0.60077(8) 0.27923(6) 0.0586(3) Uani 1 1 d . . .
Nb2 Nb 0.46811(7) 0.32276(6) 0.39417(6) 0.0487(2) Uani 1 1 d . . .
Nb3 Nb 0.72036(9) 0.42840(8) 0.31590(6) 0.0621(3) Uani 1 1 d . . .
Nb4 Nb 0.75076(10) 0.32520(9) 0.53772(9) 0.0778(4) Uani 1 1 d . . .
Nb5 Nb 0.75074(8) 0.60779(7) 0.41843(6) 0.0556(3) Uani 1 1 d . . .
Nb6 Nb 0.50079(7) 0.77934(6) 0.38175(7) 0.0572(3) Uani 1 1 d . . .
P1 P 0.5000 0.5000 0.5000 0.0345(6) Uani 1 2 d S . P
O1 O 0.4457(8) 0.6441(7) 0.1744(6) 0.085(3) Uani 1 1 d . . .
O2 O 0.4356(6) 0.4606(6) 0.3147(7) 0.087(3) Uani 1 1 d . . .
O3 O 0.6219(6) 0.5419(6) 0.2545(6) 0.080(3) Uani 1 1 d . . .
O4 O 0.5094(7) 0.7220(10) 0.2870(9) 0.115(4) Uani 1 1 d . . .
O5 O 0.3196(7) 0.6433(9) 0.3495(8) 0.107(4) Uani 1 1 d . . .
O6 O 0.4566(8) 0.5986(7) 0.4299(7) 0.032(3) Uani 0.49(2) 1 d . . .
O7 O 0.4528(8) 0.2395(7) 0.3438(7) 0.090(3) Uani 1 1 d . . .
O8 O 0.6241(6) 0.3294(6) 0.3422(7) 0.088(3) Uani 1 1 d . . .
O9 O 0.3208(6) 0.3524(8) 0.4699(5) 0.079(3) Uani 1 1 d . . .
O10 O 0.5203(9) 0.4712(8) 0.4170(7) 0.030(4) Uani 0.46(2) 1 d . . .
O11 O 0.8225(6) 0.3945(7) 0.2273(6) 0.078(2) Uani 1 1 d . . .
O12 O 0.7709(13) 0.3322(6) 0.4156(7) 0.126(5) Uani 1 1 d . . .
O13 O 0.7725(10) 0.5414(10) 0.3264(8) 0.109(3) Uiso 1 1 d . . .
O14 O 0.6297(9) 0.4793(7) 0.4553(7) 0.038(4) Uani 0.51(2) 1 d . . .
O15 O 0.8701(6) 0.2429(5) 0.5556(5) 0.0611(18) Uani 1 1 d . . .
O16 O 0.7913(13) 0.4668(6) 0.4956(8) 0.133(6) Uani 1 1 d . . .
O17 O 0.8681(6) 0.6585(6) 0.3798(5) 0.0593(17) Uani 1 1 d . . .
O18 O 0.6534(6) 0.7240(8) 0.3638(5) 0.083(3) Uani 1 1 d . . .
O19 O 0.5013(8) 0.9103(5) 0.3279(5) 0.079(3) Uani 1 1 d . . .
O20 O 0.4888(6) 0.7760(7) 0.5016(5) 0.081(3) Uani 1 1 d . . .
O21 O 0.3442(7) 0.7748(10) 0.4290(9) 0.122(5) Uani 1 1 d . . .
O22 O 0.5427(8) 0.5948(7) 0.4890(7) 0.031(3) Uani 0.48(2) 1 d . . .
O23 O 1.0081(9) 0.1046(10) 0.4660(12) 0.153(7) Uani 1 1 d . . .
O24 O 0.9756(11) 0.2024(9) 0.3088(16) 0.203(10) Uani 1 1 d . . .
O25 O 0.963(4) 0.245(2) 0.166(2) 0.39(3) Uani 1 1 d . . .
O26 O 0.904(2) 0.103(3) 0.147(2) 0.328(19) Uani 1 1 d . . .
O27 O 0.985(3) 0.482(3) 0.0881(13) 0.293(16) Uani 1 1 d . . .
O28 O 0.497(2) 0.1122(8) 0.2475(7) 0.236(13) Uani 1 1 d . . .
O29 O 0.5814(14) 0.8869(14) 0.1122(10) 0.167(7) Uani 1 1 d . . .
O30 O 0.5262(10) 0.7863(10) 0.0264(8) 0.122(4) Uani 1 1 d . . .
O31 O 0.337(3) 0.298(3) 0.110(2) 0.303(15) Uiso 1 1 d . . .
O32 O 0.150(4) 0.328(4) 0.101(3) 0.39(2) Uiso 1 1 d . . .
O33 O 0.2187(9) 0.7154(9) 0.1751(7) 0.106(3) Uani 1 1 d . . .
O34 O 0.188(2) 0.8776(18) 0.0197(15) 0.219(9) Uani 1 1 d . . .
O35 O 0.017(5) 0.932(4) 0.142(5) 0.56(4) Uani 1 1 d . . .
O36 O 0.4039(14) 0.9107(12) 0.9236(10) 0.147(5) Uani 1 1 d . . .
O37 O 0.292(3) 0.826(3) 0.768(3) 0.092(17) Uani 0.29(4) 1 d . . .
O38 O 0.0406(6) 0.7549(6) 0.3202(5) 0.067(2) Uani 1 1 d . . .
N1 N 0.2700(10) 0.0212(8) 0.5670(11) 0.094(4) Uani 1 1 d . . .
N2 N 0.1106(10) 0.4081(8) 0.3425(7) 0.079(3) Uani 1 1 d . . .
N3 N 0.2419(13) -0.0029(14) 0.2223(11) 0.117(5) Uani 1 1 d . . .
N4 N 0.859(2) 0.773(2) 0.1239(14) 0.221(14) Uani 1 1 d . . .
N5 N 0.316(3) 0.626(3) 0.928(3) 0.265(19) Uani 1 1 d . . .
C1 C 0.2245(17) -0.0706(14) 0.5833(17) 0.145(9) Uani 1 1 d . . .
H1A H 0.2041 -0.1050 0.6465 0.218 Uiso 1 1 calc R U .
H1B H 0.2781 -0.1195 0.5521 0.218 Uiso 1 1 calc R U .
H1C H 0.1606 -0.0490 0.5623 0.218 Uiso 1 1 calc R U .
C2 C 0.312(2) 0.049(2) 0.476(2) 0.229(19) Uani 1 1 d . . .
H2A H 0.2554 0.0952 0.4497 0.343 Uiso 1 1 calc R U .
H2B H 0.3374 -0.0140 0.4552 0.343 Uiso 1 1 calc R U .
H2C H 0.3718 0.0861 0.4592 0.343 Uiso 1 1 calc R U .
C3 C 0.192(2) 0.0975(17) 0.6002(18) 0.178(12) Uani 1 1 d . . .
H3A H 0.2264 0.1469 0.6072 0.267 Uiso 1 1 calc R U .
H3B H 0.1454 0.0647 0.6574 0.267 Uiso 1 1 calc R U .
H3C H 0.1485 0.1351 0.5595 0.267 Uiso 1 1 calc R U .
C4 C 0.364(3) -0.015(2) 0.603(4) 0.30(3) Uani 1 1 d . . .
C5 C 0.1811(19) 0.3075(14) 0.3353(18) 0.144(9) Uani 1 1 d . . .
C6 C 0.1572(18) 0.4982(14) 0.3140(18) 0.147(9) Uani 1 1 d . . .
C7 C 0.0246(18) 0.4283(17) 0.3008(14) 0.141(9) Uani 1 1 d . . .
C8 C 0.0535(19) 0.392(2) 0.4398(12) 0.154(10) Uani 1 1 d . . .
C9 C 0.3057(18) -0.108(2) 0.2142(18) 0.170(11) Uani 1 1 d . . .
C10 C 0.276(5) 0.074(3) 0.169(3) 0.44(5) Uani 1 1 d . . .
H10A H 0.2777 0.1307 0.1886 0.533 Uiso 1 1 calc R U .
H10B H 0.2996 0.0788 0.1082 0.533 Uiso 1 1 calc R U .
C11 C 0.135(2) -0.018(2) 0.218(3) 0.220(17) Uani 1 1 d . . .
H11A H 0.0806 0.0447 0.2238 0.330 Uiso 1 1 calc R U .
H11B H 0.1101 -0.0785 0.2664 0.330 Uiso 1 1 calc R U .
H11C H 0.1462 -0.0315 0.1619 0.330 Uiso 1 1 calc R U .
C12 C 0.207(3) -0.0072(18) 0.3109(19) 0.201(15) Uani 1 1 d . . .
H12A H 0.2628 0.0099 0.3263 0.301 Uiso 1 1 calc R U .
H12B H 0.1938 -0.0779 0.3459 0.301 Uiso 1 1 calc R U .
H12C H 0.1405 0.0434 0.3231 0.301 Uiso 1 1 calc R U .
C13 C 0.775(4) 0.708(4) 0.127(3) 0.27(2) Uiso 1 1 d . . .
C14 C 0.952(3) 0.700(3) 0.1559(19) 0.217(16) Uani 1 1 d . . .
C15 C 0.895(3) 0.845(3) 0.0327(14) 0.26(2) Uani 1 1 d . . .
H15A H 0.9683 0.8158 0.0029 0.391 Uiso 1 1 calc R U .
H15B H 0.8935 0.9144 0.0368 0.391 Uiso 1 1 calc R U .
H15C H 0.8463 0.8504 -0.0008 0.391 Uiso 1 1 calc R U .
C16 C 0.802(3) 0.863(2) 0.183(2) 0.184(12) Uiso 1 1 d . . .
H16A H 0.8556 0.9046 0.1739 0.277 Uiso 1 1 calc R U .
H16B H 0.7781 0.8262 0.2458 0.277 Uiso 1 1 calc R U .
H16C H 0.7404 0.9088 0.1644 0.277 Uiso 1 1 calc R U .
C17 C 0.181(5) 0.627(4) 0.982(3) 0.30(2) Uiso 1 1 d . . .
C18 C 0.371(3) 0.615(3) 0.997(3) 0.28(2) Uiso 1 1 d . . .
H18A H 0.3276 0.5818 1.0558 0.417 Uiso 1 1 calc R U .
H18B H 0.3781 0.6846 0.9960 0.417 Uiso 1 1 calc R U .
H18C H 0.4428 0.5718 0.9842 0.417 Uiso 1 1 calc R U .
C19 C 0.336(4) 0.516(3) 0.922(3) 0.33(3) Uani 1 1 d . . .
C20 C 0.302(5) 0.740(5) 0.831(5) 0.39(5) Uani 1 1 d . . .

loop_
_atom_site_aniso_label
_atom_site_aniso_U_11
_atom_site_aniso_U_22
_atom_site_aniso_U_33
_atom_site_aniso_U_23
_atom_site_aniso_U_13
_atom_site_aniso_U_12
Nb1 0.0759(6) 0.0550(5) 0.0427(5) -0.0140(4) -0.0182(4) -0.0053(5)
Nb2 0.0640(5) 0.0274(4) 0.0599(5) -0.0199(3) -0.0159(4) -0.0085(3)
Nb3 0.0809(7) 0.0458(5) 0.0550(5) -0.0273(4) -0.0087(5) -0.0008(4)
Nb4 0.0767(7) 0.0621(7) 0.1085(9) -0.0461(6) -0.0559(7) 0.0345(5)
Nb5 0.0738(6) 0.0351(4) 0.0646(6) 0.0022(4) -0.0324(5) -0.0236(4)
Nb6 0.0545(5) 0.0170(3) 0.0912(7) -0.0073(4) -0.0186(5) -0.0047(3)
P1 0.0433(15) 0.0170(11) 0.0430(15) -0.0101(10) -0.0147(12) 0.0005(10)
O1 0.108(7) 0.074(6) 0.064(5) 0.006(4) -0.035(5) -0.020(5)
O2 0.051(4) 0.041(4) 0.123(7) 0.019(4) -0.017(4) 0.003(3)
O3 0.050(4) 0.045(4) 0.107(7) 0.012(4) -0.011(4) -0.005(3)
O4 0.059(5) 0.144(10) 0.176(11) -0.129(9) 0.016(6) -0.030(6)
O5 0.066(5) 0.149(9) 0.148(9) -0.121(8) 0.015(5) -0.044(6)
O6 0.037(6) 0.017(5) 0.040(6) -0.009(4) -0.009(4) -0.003(4)
O7 0.094(6) 0.073(5) 0.141(8) -0.080(6) -0.058(6) 0.022(5)
O8 0.055(4) 0.038(4) 0.125(8) 0.021(4) -0.021(5) 0.000(3)
O9 0.053(4) 0.100(7) 0.054(4) -0.009(4) -0.012(3) 0.014(4)
O10 0.038(6) 0.015(5) 0.036(6) -0.008(4) -0.009(5) -0.001(4)
O11 0.061(5) 0.066(5) 0.097(6) -0.041(5) 0.005(4) -0.007(4)
O12 0.286(16) 0.024(4) 0.110(7) -0.003(4) -0.125(10) -0.021(6)
O14 0.054(7) 0.015(5) 0.045(7) -0.007(4) -0.021(5) 0.003(4)
O15 0.056(4) 0.033(3) 0.090(5) -0.012(3) -0.027(4) 0.002(3)
O16 0.304(17) 0.022(3) 0.129(8) -0.009(4) -0.156(11) -0.003(6)
O17 0.050(4) 0.068(5) 0.059(4) -0.018(3) -0.015(3) -0.010(3)
O18 0.053(4) 0.103(7) 0.056(4) -0.004(4) -0.012(4) 0.016(4)
O19 0.120(7) 0.026(3) 0.071(5) -0.005(3) -0.029(5) 0.006(4)
O20 0.054(4) 0.094(6) 0.057(4) -0.002(4) -0.012(4) 0.019(4)
O21 0.048(4) 0.180(11) 0.195(12) -0.164(10) 0.005(6) -0.017(6)
O22 0.035(6) 0.016(5) 0.039(6) -0.009(4) -0.007(4) -0.002(4)
O23 0.079(7) 0.102(8) 0.30(2) -0.134(11) -0.006(9) -0.005(6)
O24 0.101(9) 0.049(6) 0.39(3) -0.036(11) -0.030(13) 0.012(6)
O25 0.53(6) 0.24(3) 0.28(3) -0.14(3) -0.12(4) 0.19(4)
O26 0.22(3) 0.28(3) 0.34(4) -0.08(3) 0.06(3) -0.01(2)
O27 0.36(4) 0.40(4) 0.109(13) 0.048(18) -0.052(17) -0.22(3)
O28 0.61(4) 0.045(5) 0.061(6) 0.008(5) -0.097(13) -0.101(12)
O29 0.175(15) 0.157(14) 0.136(12) 0.034(10) -0.049(11) -0.066(12)
O30 0.116(9) 0.119(9) 0.098(8) 0.028(7) -0.029(7) -0.042(7)
O33 0.102(8) 0.104(8) 0.096(7) -0.011(6) -0.025(6) -0.018(6)
O34 0.24(2) 0.19(2) 0.22(2) -0.078(17) -0.031(18) -0.060(18)
O35 0.53(8) 0.31(5) 0.90(13) -0.24(7) -0.15(8) -0.14(5)
O36 0.206(16) 0.133(12) 0.127(11) -0.014(9) -0.081(11) -0.049(11)
O37 0.08(2) 0.06(2) 0.14(4) -0.05(2) -0.02(2) 0.000(16)
O38 0.069(5) 0.062(5) 0.055(4) -0.003(3) -0.007(4) -0.019(4)
N1 0.082(7) 0.048(6) 0.155(12) -0.034(7) -0.025(8) -0.018(5)
N2 0.106(8) 0.055(6) 0.081(7) -0.020(5) -0.038(6) -0.010(5)
N3 0.102(10) 0.121(13) 0.102(11) -0.013(9) -0.038(9) 0.013(9)
N4 0.20(2) 0.25(3) 0.108(14) 0.075(17) -0.047(15) -0.04(2)
N5 0.20(3) 0.32(4) 0.43(5) -0.30(4) -0.13(3) 0.02(3)
C1 0.123(15) 0.087(12) 0.23(3) -0.052(14) -0.025(16) -0.054(11)
C2 0.16(3) 0.12(2) 0.26(4) -0.01(2) 0.05(3) -0.015(18)
C3 0.19(2) 0.110(16) 0.21(3) -0.087(18) -0.05(2) 0.062(16)
C4 0.20(3) 0.16(2) 0.70(9) -0.22(4) -0.30(5) 0.08(2)
C5 0.154(18) 0.071(10) 0.24(3) -0.055(14) -0.120(19) 0.033(11)
C6 0.129(16) 0.072(11) 0.21(2) 0.014(13) -0.054(16) -0.030(11)
C7 0.169(18) 0.143(17) 0.144(16) -0.095(14) -0.112(15) 0.081(14)
C8 0.146(18) 0.25(3) 0.081(11) 0.010(14) -0.042(11) -0.119(19)
C9 0.117(16) 0.21(3) 0.17(2) -0.12(2) -0.017(15) 0.047(17)
C10 0.62(10) 0.22(4) 0.33(5) -0.04(4) 0.20(6) -0.30(6)
C11 0.16(2) 0.104(18) 0.41(6) -0.09(3) -0.09(3) -0.007(16)
C12 0.24(3) 0.088(15) 0.17(3) 0.005(16) 0.00(2) 0.015(18)
C14 0.20(3) 0.22(3) 0.16(2) 0.03(2) -0.09(2) 0.02(2)
C15 0.35(5) 0.34(5) 0.078(14) 0.08(2) -0.07(2) -0.20(4)
C19 0.48(7) 0.29(5) 0.25(4) -0.22(4) -0.21(4) 0.21(5)
C20 0.28(5) 0.23(5) 0.53(10) -0.18(6) 0.21(6) -0.15(5)

loop_
_atom_type_symbol
_atom_type_description
_atom_type_scat_dispersion_real
_atom_type_scat_dispersion_imag
_atom_type_scat_source
C C 0.0033 0.0016 'International Tables Vol C Tables 4.2.6.8 and 6.1.1.4'
H H 0.0000 0.0000 'International Tables Vol C Tables 4.2.6.8 and 6.1.1.4'
N N 0.0061 0.0033 'International Tables Vol C Tables 4.2.6.8 and 6.1.1.4'
O O 0.0106 0.0060 'International Tables Vol C Tables 4.2.6.8 and 6.1.1.4'
P P 0.1023 0.0942 'International Tables Vol C Tables 4.2.6.8 and 6.1.1.4'
Nb Nb -2.0727 0.6215 'International Tables Vol C Tables 4.2.6.8 and 6.1.1.4'

loop_
_geom_angle_atom_site_label_1
_geom_angle_atom_site_label_2
_geom_angle_atom_site_label_3
_geom_angle
_geom_angle_site_symmetry_1
_geom_angle_site_symmetry_3
O1 Nb1 O2 99.7(5) . .
O1 Nb1 O5 100.3(5) . .
O2 Nb1 O5 88.8(4) . .
O1 Nb1 O4 102.9(5) . .
O2 Nb1 O4 157.3(5) . .
O5 Nb1 O4 89.7(4) . .
O1 Nb1 O3 102.7(4) . .
O2 Nb1 O3 89.0(3) . .
O5 Nb1 O3 156.9(5) . .
O4 Nb1 O3 83.6(4) . .
O1 Nb1 O6 160.9(4) . .
O2 Nb1 O6 94.4(4) . .
O5 Nb1 O6 66.9(4) . .
O4 Nb1 O6 64.3(5) . .
O3 Nb1 O6 90.4(4) . .
O7 Nb2 O2 102.1(5) . .
O7 Nb2 O9 101.2(5) . .
O2 Nb2 O9 86.5(3) . .
O7 Nb2 O8 101.9(5) . .
O2 Nb2 O8 89.4(3) . .
O9 Nb2 O8 156.9(5) . .
O7 Nb2 O20 102.7(5) . 2_666
O2 Nb2 O20 155.1(5) . 2_666
O9 Nb2 O20 89.6(3) . 2_666
O8 Nb2 O20 84.6(3) . 2_666
O7 Nb2 O10 161.5(5) . .
O2 Nb2 O10 64.8(4) . .
O9 Nb2 O10 91.3(4) . .
O8 Nb2 O10 66.5(4) . .
O20 Nb2 O10 90.8(4) 2_666 .
O7 Nb2 O22 161.6(5) . 2_666
O2 Nb2 O22 91.4(4) . 2_666
O9 Nb2 O22 66.9(4) . 2_666
O8 Nb2 O22 90.5(4) . 2_666
O20 Nb2 O22 64.6(4) 2_666 2_666
O10 Nb2 O22 36.9(3) . 2_666
O11 Nb3 O13 100.8(5) . .
O11 Nb3 O12 101.6(5) . .
O13 Nb3 O12 89.7(4) . .
O11 Nb3 O8 100.7(4) . .
O13 Nb3 O8 158.5(5) . .
O12 Nb3 O8 86.4(4) . .
O11 Nb3 O3 101.2(4) . .
O13 Nb3 O3 86.2(4) . .
O12 Nb3 O3 157.2(5) . .
O8 Nb3 O3 89.3(3) . .
O11 Nb3 O14 160.1(4) . .
O13 Nb3 O14 64.8(4) . .
O12 Nb3 O14 66.3(4) . .
O8 Nb3 O14 94.4(4) . .
O3 Nb3 O14 91.8(4) . .
O15 Nb4 O5 101.2(5) . 2_666
O15 Nb4 O21 102.0(4) . 2_666
O5 Nb4 O21 89.5(4) 2_666 2_666
O15 Nb4 O12 101.4(5) . .
O5 Nb4 O12 157.3(5) 2_666 .
O21 Nb4 O12 87.0(5) 2_666 .
O15 Nb4 O16 102.1(5) . .
O5 Nb4 O16 85.6(5) 2_666 .
O21 Nb4 O16 155.9(5) 2_666 .
O12 Nb4 O16 88.5(4) . .
O17 Nb5 O13 100.3(4) . .
O17 Nb5 O18 101.9(4) . .
O13 Nb5 O18 88.4(5) . .
O17 Nb5 O9 102.0(4) . 2_666
O13 Nb5 O9 157.6(5) . 2_666
O18 Nb5 O9 88.9(3) . 2_666
O17 Nb5 O16 102.3(5) . .
O13 Nb5 O16 88.9(4) . .
O18 Nb5 O16 155.7(5) . .
O9 Nb5 O16 84.5(4) 2_666 .
O17 Nb5 O14 158.7(3) . .
O13 Nb5 O14 64.2(4) . .
O18 Nb5 O14 92.5(4) . .
O9 Nb5 O14 93.7(4) 2_666 .
O16 Nb5 O14 64.7(5) . .
O19 Nb6 O18 101.8(4) . .
O19 Nb6 O20 101.9(4) . .
O18 Nb6 O20 89.0(3) . .
O19 Nb6 O4 101.7(5) . .
O18 Nb6 O4 87.4(4) . .
O20 Nb6 O4 156.4(5) . .
O19 Nb6 O21 101.9(5) . .
O18 Nb6 O21 156.2(5) . .
O20 Nb6 O21 84.5(4) . .
O4 Nb6 O21 89.6(4) . .
O19 Nb6 O6 160.2(4) . .
O18 Nb6 O6 91.8(4) . .
O20 Nb6 O6 92.6(4) . .
O4 Nb6 O6 64.2(5) . .
O21 Nb6 O6 65.8(4) . .
O22 P1 O22 180.0 . 2_666
O22 P1 O10 64.5(6) . 2_666
O22 P1 O10 115.5(6) 2_666 2_666
O22 P1 O10 115.5(6) . .
O22 P1 O10 64.5(6) 2_666 .
O10 P1 O10 180.0(7) 2_666 .
O22 P1 O6 69.2(5) . .
O22 P1 O6 110.8(5) 2_666 .
O10 P1 O6 109.9(5) 2_666 .
O10 P1 O6 70.1(5) . .
O22 P1 O6 110.8(5) . 2_666
O22 P1 O6 69.2(5) 2_666 2_666
O10 P1 O6 70.1(5) 2_666 2_666
O10 P1 O6 109.9(5) . 2_666
O6 P1 O6 180.0 . 2_666
O22 P1 O14 71.6(5) . .
O22 P1 O14 108.4(5) 2_666 .
O10 P1 O14 107.5(6) 2_666 .
O10 P1 O14 72.5(6) . .
O6 P1 O14 104.0(5) . .
O6 P1 O14 76.0(5) 2_666 .
O22 P1 O14 108.4(5) . 2_666
O22 P1 O14 71.6(5) 2_666 2_666
O10 P1 O14 72.5(6) 2_666 2_666
O10 P1 O14 107.5(6) . 2_666
O6 P1 O14 76.0(5) . 2_666
O6 P1 O14 104.0(5) 2_666 2_666
O14 P1 O14 180.0 . 2_666
Nb1 O2 Nb2 140.6(6) . .
Nb1 O3 Nb3 137.8(4) . .
Nb6 O4 Nb1 136.2(7) . .
Nb1 O5 Nb4 138.4(6) . 2_666
P1 O6 O22 52.7(5) . .
P1 O6 O10 52.3(5) . .
O22 O6 O10 91.4(7) . .
P1 O6 Nb1 125.5(5) . .
O22 O6 Nb1 139.8(6) . .
O10 O6 Nb1 73.2(5) . .
P1 O6 Nb6 126.1(6) . .
O22 O6 Nb6 73.4(5) . .
O10 O6 Nb6 139.0(6) . .
Nb1 O6 Nb6 94.0(3) . .
Nb3 O8 Nb2 137.9(5) . .
Nb2 O9 Nb5 137.8(5) . 2_666
P1 O10 O22 57.7(5) . 2_666
P1 O10 O6 57.5(5) . .
O22 O10 O6 97.8(7) 2_666 .
P1 O10 Nb2 129.9(6) . .
O22 O10 Nb2 72.2(5) 2_666 .
O6 O10 Nb2 136.4(7) . .
Nb4 O12 Nb3 137.9(6) . .
Nb3 O13 Nb5 136.8(7) . .
P1 O14 Nb3 124.9(6) . .
P1 O14 Nb5 124.7(5) . .
Nb3 O14 Nb5 93.7(4) . .
Nb5 O16 Nb4 138.3(6) . .
Nb6 O18 Nb5 140.2(5) . .
Nb6 O20 Nb2 139.0(5) . 2_666
Nb4 O21 Nb6 138.4(6) 2_666 .
P1 O22 O10 57.8(5) . 2_666
P1 O22 O6 58.1(5) . .
O10 O22 O6 97.9(8) 2_666 .
P1 O22 Nb2 128.7(6) . 2_666
O10 O22 Nb2 70.9(5) 2_666 2_666
O6 O22 Nb2 136.0(6) . 2_666
C3 N1 C2 114.3(19) . .
C3 N1 C1 110.7(18) . .
C2 N1 C1 102(2) . .
C3 N1 C4 115(2) . .
C2 N1 C4 107(3) . .
C1 N1 C4 107.2(18) . .
C6 N2 C5 118.9(16) . .
C6 N2 C7 109.5(16) . .
C5 N2 C7 110.4(13) . .
C6 N2 C8 107.2(17) . .
C5 N2 C8 104.6(17) . .
C7 N2 C8 105.3(14) . .
C10 N3 C12 119(3) . .
C10 N3 C9 118(3) . .
C12 N3 C9 107.0(18) . .
C10 N3 C11 115(4) . .
C12 N3 C11 96(2) . .
C9 N3 C11 97.6(19) . .
C15 N4 C14 113(3) . .
C15 N4 C13 110(3) . .
C14 N4 C13 110(3) . .
C15 N4 C16 101(3) . .
C14 N4 C16 109(3) . .
C13 N4 C16 114(3) . .
C19 N5 C18 103(4) . .
C19 N5 C17 94(4) . .
C18 N5 C17 107(4) . .
C19 N5 C20 121(3) . .
C18 N5 C20 128(4) . .
C17 N5 C20 98(3) . .
N1 C1 H1A 109.5 . .
N1 C1 H1B 109.5 . .
H1A C1 H1B 109.5 . .
N1 C1 H1C 109.5 . .
H1A C1 H1C 109.5 . .
H1B C1 H1C 109.5 . .
N1 C2 H2A 109.5 . .
N1 C2 H2B 109.5 . .
H2A C2 H2B 109.5 . .
N1 C2 H2C 109.5 . .
H2A C2 H2C 109.5 . .
H2B C2 H2C 109.5 . .
N1 C3 H3A 109.5 . .
N1 C3 H3B 109.5 . .
H3A C3 H3B 109.5 . .
N1 C3 H3C 109.5 . .
H3A C3 H3C 109.5 . .
H3B C3 H3C 109.5 . .
N3 C10 H10A 120.0 . .
N3 C10 H10B 120.0 . .
H10A C10 H10B 120.0 . .
N3 C11 H11A 109.5 . .
N3 C11 H11B 109.5 . .
H11A C11 H11B 109.5 . .
N3 C11 H11C 109.5 . .
H11A C11 H11C 109.5 . .
H11B C11 H11C 109.5 . .
N3 C12 H12A 109.5 . .
N3 C12 H12B 109.5 . .
H12A C12 H12B 109.5 . .
N3 C12 H12C 109.5 . .
H12A C12 H12C 109.5 . .
H12B C12 H12C 109.5 . .
N4 C15 H15A 109.5 . .
N4 C15 H15B 109.5 . .
H15A C15 H15B 109.5 . .
N4 C15 H15C 109.5 . .
H15A C15 H15C 109.5 . .
H15B C15 H15C 109.5 . .
N4 C16 H16A 109.5 . .
N4 C16 H16B 109.5 . .
H16A C16 H16B 109.5 . .
N4 C16 H16C 109.5 . .
H16A C16 H16C 109.5 . .
H16B C16 H16C 109.5 . .
N5 C18 H18A 109.5 . .
N5 C18 H18B 109.5 . .
H18A C18 H18B 109.5 . .
N5 C18 H18C 109.5 . .
H18A C18 H18C 109.5 . .
H18B C18 H18C 109.5 . .
O37 C20 N5 173(5) . .

loop_
_geom_bond_atom_site_label_1
_geom_bond_atom_site_label_2
_geom_bond_distance
_geom_bond_site_symmetry_2
Nb1 O1 1.755(8) .
Nb1 O2 1.926(8) .
Nb1 O5 1.943(8) .
Nb1 O4 1.983(9) .
Nb1 O3 1.997(8) .
Nb1 O6 2.501(11) .
Nb2 O7 1.734(7) .
Nb2 O2 1.957(7) .
Nb2 O9 1.964(8) .
Nb2 O8 1.985(8) .
Nb2 O20 1.989(8) 2_666
Nb2 O10 2.520(10) .
Nb2 O22 2.538(10) 2_666
Nb3 O11 1.738(8) .
Nb3 O13 1.958(12) .
Nb3 O12 1.966(9) .
Nb3 O8 1.973(9) .
Nb3 O3 2.005(8) .
Nb3 O14 2.481(11) .
Nb4 O15 1.755(7) .
Nb4 O5 1.944(9) 2_666
Nb4 O21 1.945(10) 2_666
Nb4 O12 1.955(10) .
Nb4 O16 1.995(10) .
Nb5 O17 1.727(7) .
Nb5 O13 1.959(12) .
Nb5 O18 1.960(8) .
Nb5 O9 1.980(8) 2_666
Nb5 O16 1.995(8) .
Nb5 O14 2.510(11) .
Nb6 O19 1.724(7) .
Nb6 O18 1.940(8) .
Nb6 O20 1.960(9) .
Nb6 O4 1.971(10) .
Nb6 O21 1.985(8) .
Nb6 O6 2.513(10) .
P1 O22 1.499(10) .
P1 O22 1.499(10) 2_666
P1 O10 1.500(11) 2_666
P1 O10 1.500(11) .
P1 O6 1.598(10) .
P1 O6 1.598(10) 2_666
P1 O14 1.627(12) .
P1 O14 1.627(12) 2_666
O5 Nb4 1.944(9) 2_666
O6 O22 1.761(15) .
O6 O10 1.781(13) .
O9 Nb5 1.980(8) 2_666
O10 O22 1.600(15) 2_666
O20 Nb2 1.989(8) 2_666
O21 Nb4 1.945(10) 2_666
O22 O10 1.600(15) 2_666
O22 Nb2 2.538(10) 2_666
O37 C20 1.30(8) .
N1 C3 1.38(2) .
N1 C2 1.39(3) .
N1 C1 1.457(17) .
N1 C4 1.49(3) .
N2 C6 1.40(2) .
N2 C5 1.468(19) .
N2 C7 1.48(2) .
N2 C8 1.51(2) .
N3 C10 1.21(3) .
N3 C12 1.39(3) .
N3 C9 1.49(3) .
N3 C11 1.54(3) .
N4 C15 1.51(2) .
N4 C14 1.52(3) .
N4 C13 1.60(5) .
N4 C16 1.70(4) .
N5 C19 1.50(5) .
N5 C18 1.55(5) .
N5 C17 1.71(6) .
N5 C20 1.87(8) .
C1 H1A 0.9800 .
C1 H1B 0.9800 .
C1 H1C 0.9800 .
C2 H2A 0.9800 .
C2 H2B 0.9800 .
C2 H2C 0.9800 .
C3 H3A 0.9800 .
C3 H3B 0.9800 .
C3 H3C 0.9800 .
C10 H10A 0.9500 .
C10 H10B 0.9500 .
C11 H11A 0.9800 .
C11 H11B 0.9800 .
C11 H11C 0.9800 .
C12 H12A 0.9800 .
C12 H12B 0.9800 .
C12 H12C 0.9800 .
C15 H15A 0.9800 .
C15 H15B 0.9800 .
C15 H15C 0.9800 .
C16 H16A 0.9800 .
C16 H16B 0.9800 .
C16 H16C 0.9800 .
C18 H18A 0.9800 .
C18 H18B 0.9800 .
C18 H18C 0.9800 .
